data_7702238
loop_
_publ_author_name
'Fraser, Hector W. L.'
'Nichol, Gary S.'
'Baldansuren, Amgalanbaatar'
'McInnes, Eric J. L.'
'Brechin, Euan K.'

_publ_section_title
;
 Cages on a plane: a structural matrix for molecular 'sheets'.
;
_journal_issue 43
_journal_name_full 'Dalton transactions (Cambridge, England : 2003)'
_journal_page_first 15530
_journal_page_last 15537
_journal_paper_doi 10.1039/c8dt03793k
_journal_volume 47
_journal_year 2018
_chemical_formula_moiety '1(C72 H84 Al6 Cu7 N12 O24), 6(Cl O4), 3(N0.67 O2), 21 (C H4 O)'
_chemical_formula_sum 'C93 H168 Al6 Cl6 Cu7 N14 O75'
_chemical_formula_weight 3501.76
_space_group_crystal_system trigonal
_space_group_IT_number 148
_space_group_name_Hall '-R 3'
_space_group_name_H-M_alt 'R -3 :H'
_atom_sites_solution_hydrogens mixed
_atom_sites_solution_primary dual
_audit_creation_date 2017-11-07
_audit_creation_method
;
Olex2 1.2-beta
(compiled 2017.08.10 svn.r3458 for OlexSys, GUI svn.r5381)
;
_audit_update_record
;
2018-07-11 deposited with the CCDC.
2018-10-15 downloaded from the CCDC.
;
_cell_angle_alpha 90
_cell_angle_beta 90
_cell_angle_gamma 120
_cell_formula_units_Z 3
_cell_length_a 27.8468(6)
_cell_length_b 27.8468(6)
_cell_length_c 17.6945(7)
_cell_measurement_reflns_used 16493
_cell_measurement_temperature 120.01(10)
_cell_measurement_theta_max 27.1140
_cell_measurement_theta_min 3.7210
_cell_volume 11882.8(6)
_computing_cell_refinement 'CrysAlisPro 1.171.38.43h (Rigaku OD, 2015)'
_computing_data_collection 'CrysAlisPro 1.171.38.43h (Rigaku OD, 2015)'
_computing_data_reduction 'CrysAlisPro 1.171.38.43h (Rigaku OD, 2015)'
_computing_molecular_graphics 'Olex2 (Dolomanov et al., 2009)'
_computing_publication_material 'Olex2 (Dolomanov et al., 2009)'
_computing_structure_refinement 'ShelXL (Sheldrick, 2015)'
_computing_structure_solution 'ShelXT (Sheldrick, 2015)'
_diffrn_ambient_environment N~2~
_diffrn_ambient_temperature 120.01(10)
_diffrn_detector 'CCD plate'
_diffrn_detector_area_resol_mean 5.1574
_diffrn_detector_type Atlas
_diffrn_measured_fraction_theta_full 0.998
_diffrn_measured_fraction_theta_max 0.998
_diffrn_measurement_details
;
List of Runs (angles in degrees, time in seconds):

  # Type    Start    End  Width  t~exp~   \w     \q     \k     \f   Frames
#--------------------------------------------------------------------------
  1  \w    -20.00  33.00   1.00   20.00    --   -7.39 -99.00-180.00   53
  2  \w    -45.00   3.00   1.00   20.00    --   -7.39  95.00 -16.00   48
  3  \w    -20.00  49.00   1.00   20.00    --    8.80 -99.00   0.00   69
  4  \w    -65.00  40.00   1.00   20.00    --    8.80 -77.00 120.00  105
  5  \w     -5.00  77.00   1.00   20.00    --    8.80  38.00 -30.00   82
  6  \w      2.00  32.00   1.00   20.00    --    8.80 -57.00   0.00   30
  7  \w    -59.00  39.00   1.00   20.00    --    8.80 -19.00 150.00   98
;
_diffrn_measurement_device 'four-circle diffractometer'
_diffrn_measurement_device_type 'Rigaku Oxford Diffraction SuperNova'
_diffrn_measurement_method '\w scans'
_diffrn_orient_matrix_type 'CrysAlisPro convention (1999,Acta A55,543-557)'
_diffrn_orient_matrix_UB_11 0.0086807000
_diffrn_orient_matrix_UB_12 -0.0039297000
_diffrn_orient_matrix_UB_13 -0.0360400000
_diffrn_orient_matrix_UB_21 -0.0260452000
_diffrn_orient_matrix_UB_22 -0.0243869000
_diffrn_orient_matrix_UB_23 -0.0051867000
_diffrn_orient_matrix_UB_31 -0.0105685000
_diffrn_orient_matrix_UB_32 0.0159508000
_diffrn_orient_matrix_UB_33 -0.0167713000
_diffrn_radiation_monochromator mirror
_diffrn_radiation_probe x-ray
_diffrn_radiation_type MoK\a
_diffrn_radiation_wavelength 0.71073
_diffrn_reflns_av_R_equivalents 0.0538
_diffrn_reflns_av_unetI/netI 0.0409
_diffrn_reflns_Laue_measured_fraction_full 0.998
_diffrn_reflns_Laue_measured_fraction_max 0.998
_diffrn_reflns_limit_h_max 32
_diffrn_reflns_limit_h_min -33
_diffrn_reflns_limit_k_max 33
_diffrn_reflns_limit_k_min -33
_diffrn_reflns_limit_l_max 21
_diffrn_reflns_limit_l_min -21
_diffrn_reflns_number 49850
_diffrn_reflns_point_group_measured_fraction_full 0.998
_diffrn_reflns_point_group_measured_fraction_max 0.998
_diffrn_reflns_theta_full 25.242
_diffrn_reflns_theta_max 25.345
_diffrn_reflns_theta_min 2.856
_diffrn_source 'micro-focus sealed X-ray tube'
_diffrn_source_type 'SuperNova (Mo) X-ray Source'
_diffrn_standards_number 0
_exptl_absorpt_coefficient_mu 1.151
_exptl_absorpt_correction_T_max 1.0000
_exptl_absorpt_correction_T_min 0.8957
_exptl_absorpt_correction_type multi-scan
_exptl_absorpt_process_details
;
SADABS-2014/5 (Bruker,2014/5) was used for absorption correction.
wR2(int) was 0.0596 before and 0.0518 after correction.
The Ratio of minimum to maximum transmission is 0.8957.
The \l/2 correction factor is Not present.
;
_exptl_crystal_colour 'dark blue'
_exptl_crystal_density_diffrn 1.468
_exptl_crystal_description block
_exptl_crystal_F_000 5421
_exptl_crystal_recrystallization_method 'The material was recrystallised from methanol by slow evaporation'
_exptl_crystal_size_max 0.318
_exptl_crystal_size_mid 0.243
_exptl_crystal_size_min 0.165
_refine_diff_density_max 1.219
_refine_diff_density_min -0.604
_refine_diff_density_rms 0.107
_refine_ls_extinction_method none
_refine_ls_goodness_of_fit_ref 1.055
_refine_ls_hydrogen_treatment mixed
_refine_ls_matrix_type full
_refine_ls_number_parameters 274
_refine_ls_number_reflns 4843
_refine_ls_number_restraints 88
_refine_ls_restrained_S_all 1.063
_refine_ls_R_factor_all 0.0642
_refine_ls_R_factor_gt 0.0561
_refine_ls_shift/su_max 0.001
_refine_ls_shift/su_mean 0.000
_refine_ls_structure_factor_coef Fsqd
_refine_ls_weighting_details 'w=1/[\s^2^(Fo^2^)+(0.0895P)^2^+80.5735P] where P=(Fo^2^+2Fc^2^)/3'
_refine_ls_weighting_scheme calc
_refine_ls_wR_factor_gt 0.1635
_refine_ls_wR_factor_ref 0.1697
_reflns_Friedel_coverage 0.000
_reflns_number_gt 4209
_reflns_number_total 4843
_reflns_threshold_expression 'I > 2\s(I)'
_cod_data_source_file c8dt03793k2.cif
_cod_data_source_block 7
_cod_original_cell_volume 11882.8(7)
_cod_original_sg_symbol_H-M 'R -3'
_cod_database_code 7702238
_shelx_shelxl_version_number 2017/1
_chemical_oxdiff_formula 'C30 H30 N10 O10 Cu Al'
_chemical_oxdiff_usercomment '@ 120 K 792o SE'
_shelx_space_group_comment
;
The symmetry employed for this shelxl refinement is uniquely defined
by the following loop, which should always be used as a source of
symmetry information in preference to the above space-group names.
They are only intended as comments.
;
_shelx_estimated_absorpt_t_max 0.833
_shelx_estimated_absorpt_t_min 0.711
_olex2_refinement_description
;
1. Fixed Uiso
 At 1.2 times of:
  All C(H) groups, All C(H,H) groups, All O(H) groups
2. Restrained distances
 O4-H4 = O3-H3
 0.84 with sigma of 0.02
 O104-N101 = O103-N101
 1.25 with sigma of 0.02
 O6-O7 \\sim O6-O8 \\sim O8A-O6A \\sim O6A-O7A
 with sigma of 0.04
 Cl1-O5 \\sim Cl1-O6 \\sim Cl1-O7 \\sim Cl1-O8 \\sim Cl1-O8A \\sim Cl1-O6A
\\sim Cl1-O7A
 with sigma of 0.02
3. Rigid body (RIGU) restrains
 Cl1, O5, O6, O6A, O7, O7A, O8, O8A
 with sigma for 1-2 distances of 0.004 and sigma for 1-3 distances of 0.004
 O103, O104, N101
 with sigma for 1-2 distances of 0.004 and sigma for 1-3 distances of 0.004
4. Others
 Sof(O6A)=Sof(O7A)=Sof(O8A)=1-FVAR(1)
 Sof(O6)=Sof(O7)=Sof(O8)=FVAR(1)
 Fixed Sof: O103(0.6666) O104(0.33333) N101(0.33333)
5.a Secondary CH2 refined with riding coordinates:
 C6(H6A,H6B), C12(H12A,H12B)
5.b Aromatic/amide H refined with riding coordinates:
 C1(H1), C2(H2), C3(H3A), C4(H4A), C7(H7), C8(H8), C9(H9), C10(H10)
;
_olex2_date_sample_data_collection 2017-01-11
_olex2_date_sample_submission 2017-01-11
_olex2_diffrn_ambient_temperature_device 'Oxford Cryosystems Cryostream 700+'
_olex2_exptl_crystal_mounting_method 'The crystal was mounted on a MITIGEN holder in Paratone oil'
_olex2_submission_original_sample_id '792o SE'
_olex2_submission_special_instructions 'No special instructions were received'
_oxdiff_exptl_absorpt_empirical_details
;
Empirical correction (ABSPACK) includes:
;
_oxdiff_exptl_absorpt_empirical_full_max 1.211
_oxdiff_exptl_absorpt_empirical_full_min 0.865

loop_
_space_group_symop_operation_xyz
'x, y, z'
'-y, x-y, z'
'-x+y, -x, z'
'x+2/3, y+1/3, z+1/3'
'-y+2/3, x-y+1/3, z+1/3'
'-x+y+2/3, -x+1/3, z+1/3'
'x+1/3, y+2/3, z+2/3'
'-y+1/3, x-y+2/3, z+2/3'
'-x+y+1/3, -x+2/3, z+2/3'
'-x, -y, -z'
'y, -x+y, -z'
'x-y, x, -z'
'-x+2/3, -y+1/3, -z+1/3'
'y+2/3, -x+y+1/3, -z+1/3'
'x-y+2/3, x+1/3, -z+1/3'
'-x+1/3, -y+2/3, -z+2/3'
'y+1/3, -x+y+2/3, -z+2/3'
'x-y+1/3, x+2/3, -z+2/3'

loop_
_atom_site_label
_atom_site_type_symbol
_atom_site_fract_x
_atom_site_fract_y
_atom_site_fract_z
_atom_site_U_iso_or_equiv
_atom_site_adp_type
_atom_site_occupancy
_atom_site_site_symmetry_order
_atom_site_calc_flag
_atom_site_refinement_flags_posn
_atom_site_refinement_flags_adp
_atom_site_refinement_flags_occupancy
_atom_site_disorder_assembly
_atom_site_disorder_group
Cu1 Cu 0.68185(2) 0.52394(2) 0.23077(3) 0.03388(19) Uani 1 1 d . . . . .
Cu2 Cu 0.666667 0.333333 0.333333 0.0242(3) Uani 1 6 d S T P . .
Al1 Al 0.61207(4) 0.40221(4) 0.33235(7) 0.0248(3) Uani 1 1 d . . . . .
O1 O 0.74008(11) 0.51203(11) 0.26993(17) 0.0339(7) Uani 1 1 d . . . . .
O2 O 0.61695(11) 0.45656(11) 0.26601(17) 0.0329(6) Uani 1 1 d . . . . .
O3 O 0.67198(10) 0.40042(10) 0.27853(15) 0.0261(6) Uani 1 1 d D . . . .
H3 H 0.6727(18) 0.4039(18) 0.2303(11) 0.031 Uiso 1 1 d DR . . . .
O4 O 0.55626(10) 0.34182(10) 0.27975(16) 0.0279(6) Uani 1 1 d D . . . .
H4 H 0.5544(19) 0.3423(19) 0.2325(11) 0.033 Uiso 1 1 d DR . . . .
N1 N 0.74101(15) 0.57405(15) 0.1595(2) 0.0398(9) Uani 1 1 d . . . . .
N2 N 0.62619(14) 0.54586(14) 0.2058(2) 0.0349(8) Uani 1 1 d . . . . .
C1 C 0.7343(2) 0.5946(2) 0.0951(3) 0.0583(14) Uani 1 1 d . . . . .
H1 H 0.698743 0.589529 0.083656 0.070 Uiso 1 1 calc R . . . .
C2 C 0.7770(3) 0.6231(3) 0.0442(4) 0.0725(18) Uani 1 1 d . . . . .
H2 H 0.771154 0.637495 -0.001414 0.087 Uiso 1 1 calc R . . . .
C3 C 0.8284(3) 0.6300(2) 0.0621(4) 0.0685(17) Uani 1 1 d . . . . .
H3A H 0.858743 0.649425 0.028489 0.082 Uiso 1 1 calc R . . . .
C4 C 0.8355(2) 0.6088(2) 0.1285(3) 0.0574(14) Uani 1 1 d . . . . .
H4A H 0.870687 0.613437 0.141435 0.069 Uiso 1 1 calc R . . . .
C5 C 0.79060(19) 0.58059(18) 0.1760(3) 0.0440(11) Uani 1 1 d . . . . .
C6 C 0.79404(18) 0.55641(18) 0.2502(3) 0.0460(12) Uani 1 1 d . . . . .
H6A H 0.820306 0.542343 0.246209 0.055 Uiso 1 1 calc R . . . .
H6B H 0.807690 0.585343 0.289901 0.055 Uiso 1 1 calc R . . . .
C7 C 0.6354(2) 0.59705(19) 0.1899(3) 0.0424(10) Uani 1 1 d . . . . .
H7 H 0.672402 0.627283 0.190077 0.051 Uiso 1 1 calc R . . . .
C8 C 0.5927(2) 0.6068(2) 0.1732(3) 0.0478(12) Uani 1 1 d . . . . .
H8 H 0.600090 0.643213 0.161653 0.057 Uiso 1 1 calc R . . . .
C9 C 0.5394(2) 0.5631(2) 0.1736(3) 0.0469(12) Uani 1 1 d . . . . .
H9 H 0.509502 0.568940 0.161145 0.056 Uiso 1 1 calc R . . . .
C10 C 0.52910(19) 0.5108(2) 0.1922(2) 0.0397(10) Uani 1 1 d . . . . .
H10 H 0.492297 0.480269 0.193835 0.048 Uiso 1 1 calc R . . . .
C11 C 0.57453(18) 0.50386(17) 0.2085(2) 0.0339(9) Uani 1 1 d . . . . .
C12 C 0.56808(18) 0.44857(18) 0.2291(3) 0.0418(10) Uani 1 1 d . . . . .
H12A H 0.535739 0.428374 0.262959 0.050 Uiso 1 1 calc R . . . .
H12B H 0.561499 0.426054 0.182879 0.050 Uiso 1 1 calc R . . . .
Cl1 Cl 0.69455(5) 0.62993(5) 0.38585(8) 0.0538(3) Uani 1 1 d D U . . .
O5 O 0.71101(15) 0.59917(15) 0.3381(2) 0.0553(9) Uani 1 1 d D U . . .
O6 O 0.6362(3) 0.6039(5) 0.3820(7) 0.076(4) Uani 0.483(15) 1 d D U . A 1
O6A O 0.6566(6) 0.6436(8) 0.3576(7) 0.114(7) Uani 0.517(15) 1 d D U . A 2
O7 O 0.7158(9) 0.6398(11) 0.4565(7) 0.145(10) Uani 0.483(15) 1 d D U . A 1
O7A O 0.6747(9) 0.5990(5) 0.4548(7) 0.144(7) Uani 0.517(15) 1 d D U . A 2
O8 O 0.7146(6) 0.6802(4) 0.3448(9) 0.115(7) Uani 0.483(15) 1 d D U . A 1
O8A O 0.7428(3) 0.6785(4) 0.4147(8) 0.084(5) Uani 0.517(15) 1 d D U . A 2
O103 O 0.5134(7) 0.4661(7) 0.0101(9) 0.201(6) Uiso 0.6666 1 d D U . . .
O104 O 0.5833(9) 0.5517(9) -0.0249(13) 0.139(7) Uiso 0.3333 1 d D U . . .
N101 N 0.5321(8) 0.5149(8) -0.0082(11) 0.094(6) Uiso 0.3333 1 d D U . . .

loop_
_atom_site_aniso_label
_atom_site_aniso_U_11
_atom_site_aniso_U_22
_atom_site_aniso_U_33
_atom_site_aniso_U_23
_atom_site_aniso_U_13
_atom_site_aniso_U_12
Cu1 0.0232(3) 0.0259(3) 0.0529(4) 0.0133(2) 0.0049(2) 0.0125(2)
Cu2 0.0179(3) 0.0179(3) 0.0368(6) 0.000 0.000 0.00894(17)
Al1 0.0158(5) 0.0161(5) 0.0429(7) 0.0002(4) 0.0001(4) 0.0085(4)
O1 0.0181(13) 0.0207(13) 0.0602(18) 0.0135(12) 0.0057(12) 0.0076(11)
O2 0.0181(13) 0.0221(13) 0.0568(18) 0.0086(12) -0.0037(12) 0.0087(11)
O3 0.0185(12) 0.0240(13) 0.0343(14) -0.0012(11) -0.0002(10) 0.0095(11)
O4 0.0197(13) 0.0196(13) 0.0445(15) -0.0001(12) -0.0034(11) 0.0099(11)
N1 0.038(2) 0.0321(19) 0.045(2) 0.0089(16) 0.0102(16) 0.0150(17)
N2 0.0343(19) 0.0284(18) 0.045(2) 0.0074(15) 0.0029(15) 0.0176(16)
C1 0.054(3) 0.056(3) 0.052(3) 0.017(2) 0.010(2) 0.019(3)
C2 0.070(4) 0.072(4) 0.057(3) 0.019(3) 0.016(3) 0.022(3)
C3 0.063(4) 0.052(3) 0.074(4) 0.009(3) 0.037(3) 0.016(3)
C4 0.045(3) 0.036(3) 0.085(4) 0.009(3) 0.028(3) 0.016(2)
C5 0.038(2) 0.024(2) 0.069(3) 0.009(2) 0.017(2) 0.0150(19)
C6 0.023(2) 0.026(2) 0.082(3) 0.015(2) 0.007(2) 0.0075(18)
C7 0.048(3) 0.034(2) 0.049(3) 0.0091(19) 0.001(2) 0.024(2)
C8 0.062(3) 0.045(3) 0.050(3) 0.012(2) 0.002(2) 0.036(3)
C9 0.058(3) 0.056(3) 0.046(3) 0.009(2) 0.000(2) 0.043(3)
C10 0.039(2) 0.045(3) 0.041(2) 0.0044(19) -0.0026(19) 0.026(2)
C11 0.035(2) 0.036(2) 0.035(2) 0.0034(17) -0.0034(17) 0.0209(19)
C12 0.028(2) 0.034(2) 0.062(3) 0.005(2) -0.008(2) 0.0143(19)
Cl1 0.0362(6) 0.0490(7) 0.0774(9) -0.0070(6) 0.0125(6) 0.0223(5)
O5 0.048(2) 0.058(2) 0.071(2) -0.0173(18) -0.0037(17) 0.0354(18)
O6 0.040(4) 0.071(7) 0.124(9) -0.001(6) 0.027(5) 0.032(4)
O6A 0.121(12) 0.193(17) 0.103(8) -0.061(10) -0.035(8) 0.133(14)
O7 0.173(18) 0.29(3) 0.081(7) -0.079(11) -0.049(9) 0.20(2)
O7A 0.213(17) 0.084(8) 0.078(7) 0.015(6) 0.057(9) 0.031(9)
O8 0.129(13) 0.043(5) 0.178(13) 0.026(6) 0.077(11) 0.048(6)
O8A 0.046(4) 0.069(6) 0.128(11) -0.044(6) 0.015(5) 0.022(4)

loop_
_atom_type_symbol
_atom_type_description
_atom_type_scat_dispersion_real
_atom_type_scat_dispersion_imag
_atom_type_scat_source
C C 0.0033 0.0016 'International Tables Vol C Tables 4.2.6.8 and 6.1.1.4'
H H 0.0000 0.0000 'International Tables Vol C Tables 4.2.6.8 and 6.1.1.4'
Al Al 0.0645 0.0514 'International Tables Vol C Tables 4.2.6.8 and 6.1.1.4'
Cl Cl 0.1484 0.1585 'International Tables Vol C Tables 4.2.6.8 and 6.1.1.4'
Cu Cu 0.3201 1.2651 'International Tables Vol C Tables 4.2.6.8 and 6.1.1.4'
N N 0.0061 0.0033 'International Tables Vol C Tables 4.2.6.8 and 6.1.1.4'
O O 0.0106 0.0060 'International Tables Vol C Tables 4.2.6.8 and 6.1.1.4'

loop_
_exptl_crystal_face_index_h
_exptl_crystal_face_index_k
_exptl_crystal_face_index_l
_exptl_crystal_face_perp_dist
-29 0 -13 0.1037
-16 38 -5 0.1037
29 1 12 0.1271
16 -38 5 0.1133
-3 -32 -3 0.0924
-30 20 16 0.0919
-9 20 -21 0.0814
13 -23 20 0.0864
-3 -10 23 0.0691
35 -30 -7 0.1717
17 -4 -22 0.1289
-19 -1 -21 0.0914
13 -36 -9 0.1064
25 -13 19 0.1079
17 4 21 0.1100
-20 39 3 0.1060
-10 26 -18 0.0768
18 5 -19 0.1312
-8 7 24 0.0720
12 -11 -23 0.1152

loop_
_geom_angle_atom_site_label_1
_geom_angle_atom_site_label_2
_geom_angle_atom_site_label_3
_geom_angle
_geom_angle_site_symmetry_1
_geom_angle_site_symmetry_3
O1 Cu1 O2 100.00(11) . .
O1 Cu1 N1 82.89(14) . .
O1 Cu1 N2 169.68(14) . .
O2 Cu1 N1 157.59(15) . .
O2 Cu1 N2 82.87(13) . .
N2 Cu1 N1 98.27(15) . .
Al1 Cu2 Al1 180.0 16_655 .
Al1 Cu2 Al1 60.002(1) 2_655 16_655
Al1 Cu2 Al1 180.0 2_655 17
Al1 Cu2 Al1 119.995(1) 3_665 .
Al1 Cu2 Al1 119.997(1) 3_665 2_655
Al1 Cu2 Al1 119.993(1) 18_545 16_655
Al1 Cu2 Al1 59.997(1) 3_665 17
Al1 Cu2 Al1 119.998(1) 2_655 .
Al1 Cu2 Al1 60.007(1) 18_545 .
Al1 Cu2 Al1 60.005(1) 3_665 16_655
Al1 Cu2 Al1 119.992(1) 17 16_655
Al1 Cu2 Al1 180.0 3_665 18_545
Al1 Cu2 Al1 120.005(1) 18_545 17
Al1 Cu2 Al1 60.008(1) 17 .
Al1 Cu2 Al1 60.001(1) 2_655 18_545
O3 Cu2 Al1 89.60(7) 16_655 18_545
O3 Cu2 Al1 139.72(7) . 16_655
O3 Cu2 Al1 139.73(7) 2_655 17
O3 Cu2 Al1 40.27(7) 16_655 16_655
O3 Cu2 Al1 139.72(7) 18_545 3_665
O3 Cu2 Al1 40.39(7) 3_665 16_655
O3 Cu2 Al1 40.39(7) 17 3_665
O3 Cu2 Al1 40.27(7) 3_665 3_665
O3 Cu2 Al1 89.60(7) . 3_665
O3 Cu2 Al1 90.39(7) 18_545 2_655
O3 Cu2 Al1 40.28(7) 18_545 18_545
O3 Cu2 Al1 139.61(7) 2_655 3_665
O3 Cu2 Al1 40.27(7) . .
O3 Cu2 Al1 40.39(7) 2_655 18_545
O3 Cu2 Al1 40.40(7) 18_545 .
O3 Cu2 Al1 139.61(7) 17 18_545
O3 Cu2 Al1 139.60(7) 18_545 16_655
O3 Cu2 Al1 40.40(7) . 17
O3 Cu2 Al1 90.39(7) 2_655 16_655
O3 Cu2 Al1 139.60(7) . 2_655
O3 Cu2 Al1 90.39(7) 3_665 17
O3 Cu2 Al1 89.61(7) 18_545 17
O3 Cu2 Al1 139.72(7) 3_665 18_545
O3 Cu2 Al1 89.60(7) 17 16_655
O3 Cu2 Al1 40.27(7) 17 17
O3 Cu2 Al1 40.27(7) 2_655 2_655
O3 Cu2 Al1 89.60(7) 3_665 2_655
O3 Cu2 Al1 40.40(7) 16_655 2_655
O3 Cu2 Al1 89.60(7) 2_655 .
O3 Cu2 Al1 90.40(7) . 18_545
O3 Cu2 Al1 90.39(7) 16_655 3_665
O3 Cu2 Al1 90.40(7) 17 .
O3 Cu2 Al1 139.72(7) 17 2_655
O3 Cu2 Al1 139.60(7) 3_665 .
O3 Cu2 Al1 139.60(7) 16_655 17
O3 Cu2 Al1 139.73(7) 16_655 .
O3 Cu2 O3 180.0 2_655 17
O3 Cu2 O3 80.67(9) 17 .
O3 Cu2 O3 99.33(9) 2_655 .
O3 Cu2 O3 80.67(9) . 18_545
O3 Cu2 O3 80.66(9) 3_665 16_655
O3 Cu2 O3 80.67(9) 2_655 18_545
O3 Cu2 O3 99.33(9) 16_655 18_545
O3 Cu2 O3 180.0 16_655 .
O3 Cu2 O3 99.34(9) 17 18_545
O3 Cu2 O3 99.33(9) 3_665 .
O3 Cu2 O3 80.66(9) 3_665 17
O3 Cu2 O3 180.0 3_665 18_545
O3 Cu2 O3 99.34(9) 3_665 2_655
O3 Cu2 O3 99.33(9) 16_655 17
O3 Cu2 O3 80.67(9) 2_655 16_655
Cu2 Al1 Al1 59.995(1) . 17
Cu2 Al1 Al1 60.0 . 18_545
Al1 Al1 Al1 119.979(2) 18_545 17
O1 Al1 Cu2 133.26(10) 18_545 .
O1 Al1 Al1 132.53(11) 18_545 17
O1 Al1 Al1 89.93(9) 18_545 18_545
O1 Al1 O3 90.85(13) 18_545 18_545
O1 Al1 O3 171.41(14) 18_545 .
O1 Al1 O4 95.44(13) 18_545 17
O1 Al1 O4 92.76(13) 18_545 .
O2 Al1 Cu2 132.15(10) . .
O2 Al1 Al1 133.32(11) . 18_545
O2 Al1 Al1 89.77(9) . 17
O2 Al1 O1 94.59(13) . 18_545
O2 Al1 O3 89.84(13) . .
O2 Al1 O3 171.40(14) . 18_545
O2 Al1 O4 96.15(13) . .
O2 Al1 O4 93.46(13) . 17
O3 Al1 Cu2 42.82(8) . .
O3 Al1 Cu2 42.83(8) 18_545 .
O3 Al1 Al1 39.86(8) 18_545 18_545
O3 Al1 Al1 92.38(8) . 18_545
O3 Al1 Al1 39.96(8) . 17
O3 Al1 Al1 91.46(8) 18_545 17
O3 Al1 O3 85.65(16) . 18_545
O4 Al1 Cu2 83.47(8) . .
O4 Al1 Cu2 83.40(8) 17 .
O4 Al1 Al1 37.08(9) 17 17
O4 Al1 Al1 132.36(10) 17 18_545
O4 Al1 Al1 133.76(10) . 17
O4 Al1 Al1 37.18(9) . 18_545
O4 Al1 O3 92.65(12) 17 18_545
O4 Al1 O3 76.92(12) 17 .
O4 Al1 O3 94.08(12) . .
O4 Al1 O3 76.91(12) . 18_545
O4 Al1 O4 166.82(15) . 17
Al1 O1 Cu1 129.89(14) 17 .
C6 O1 Cu1 111.8(2) . .
C6 O1 Al1 118.0(3) . 17
Al1 O2 Cu1 129.77(14) . .
C12 O2 Cu1 111.0(2) . .
C12 O2 Al1 119.1(2) . .
Cu2 O3 H3 124(3) . .
Al1 O3 Cu2 96.76(12) 17 .
Al1 O3 Cu2 96.91(12) . .
Al1 O3 Al1 100.18(12) . 17
Al1 O3 H3 117(3) 17 .
Al1 O3 H3 117(3) . .
Al1 O4 Al1 105.74(14) . 18_545
Al1 O4 H4 123(3) 18_545 .
Al1 O4 H4 121(3) . .
C1 N1 Cu1 126.9(4) . .
C1 N1 C5 119.2(4) . .
C5 N1 Cu1 113.3(3) . .
C7 N2 Cu1 127.5(3) . .
C11 N2 Cu1 113.1(3) . .
C11 N2 C7 119.4(4) . .
N1 C1 H1 118.6 . .
N1 C1 C2 122.8(6) . .
C2 C1 H1 118.6 . .
C1 C2 H2 121.2 . .
C1 C2 C3 117.6(6) . .
C3 C2 H2 121.2 . .
C2 C3 H3A 120.1 . .
C4 C3 C2 119.9(5) . .
C4 C3 H3A 120.1 . .
C3 C4 H4A 120.6 . .
C3 C4 C5 118.8(5) . .
C5 C4 H4A 120.6 . .
N1 C5 C4 121.8(5) . .
N1 C5 C6 115.1(4) . .
C4 C5 C6 123.1(5) . .
O1 C6 C5 109.0(4) . .
O1 C6 H6A 109.9 . .
O1 C6 H6B 109.9 . .
C5 C6 H6A 109.9 . .
C5 C6 H6B 109.9 . .
H6A C6 H6B 108.3 . .
N2 C7 H7 119.1 . .
N2 C7 C8 121.8(5) . .
C8 C7 H7 119.1 . .
C7 C8 H8 120.6 . .
C9 C8 C7 118.8(4) . .
C9 C8 H8 120.6 . .
C8 C9 H9 120.0 . .
C8 C9 C10 120.1(4) . .
C10 C9 H9 120.0 . .
C9 C10 H10 121.0 . .
C9 C10 C11 118.0(4) . .
C11 C10 H10 121.0 . .
N2 C11 C10 121.8(4) . .
N2 C11 C12 115.7(4) . .
C10 C11 C12 122.5(4) . .
O2 C12 C11 109.6(3) . .
O2 C12 H12A 109.7 . .
O2 C12 H12B 109.7 . .
C11 C12 H12A 109.7 . .
C11 C12 H12B 109.7 . .
H12A C12 H12B 108.2 . .
O5 Cl1 O7A 106.6(7) . .
O5 Cl1 O8A 110.1(4) . .
O6 Cl1 O5 107.2(5) . .
O6 Cl1 O8 105.5(8) . .
O6A Cl1 O5 118.0(5) . .
O6A Cl1 O7A 110.7(10) . .
O6A Cl1 O8A 110.6(8) . .
O7 Cl1 O5 115.4(6) . .
O7 Cl1 O6 115.0(10) . .
O7 Cl1 O8 110.9(13) . .
O7A Cl1 O8A 99.2(8) . .
O8 Cl1 O5 101.7(5) . .
N101 O103 N101 66.2(18) . 10_665
O103 N101 O103 113.8(18) . 10_665
O103 N101 O104 128(2) . .
O103 N101 N101 68.2(15) . 10_665
O104 N101 O103 118(2) . 10_665
O104 N101 N101 164(3) . 10_665
N101 N101 O103 45.7(10) 10_665 10_665

loop_
_geom_bond_atom_site_label_1
_geom_bond_atom_site_label_2
_geom_bond_distance
_geom_bond_site_symmetry_2
Cu1 O1 1.938(3) .
Cu1 O2 1.945(3) .
Cu1 N1 1.988(4) .
Cu1 N2 1.979(3) .
Cu2 Al1 2.9848(10) 16_655
Cu2 Al1 2.9844(11) 17
Cu2 Al1 2.9845(11) .
Cu2 Al1 2.9845(10) 3_665
Cu2 Al1 2.9844(11) 18_545
Cu2 Al1 2.9845(11) 2_655
Cu2 O3 2.043(3) 3_665
Cu2 O3 2.043(3) .
Cu2 O3 2.043(3) 17
Cu2 O3 2.043(3) 2_655
Cu2 O3 2.043(3) 16_655
Cu2 O3 2.043(3) 18_545
Al1 Al1 2.9848(10) 17
Al1 Al1 2.9848(11) 18_545
Al1 O1 1.866(3) 18_545
Al1 O2 1.866(3) .
Al1 O3 1.943(3) .
Al1 O3 1.948(3) 18_545
Al1 O4 1.874(3) 17
Al1 O4 1.870(3) .
O1 C6 1.432(5) .
O2 C12 1.423(5) .
O3 H3 0.859(19) .
O4 H4 0.838(19) .
N1 C1 1.330(7) .
N1 C5 1.332(6) .
N2 C7 1.346(5) .
N2 C11 1.326(6) .
C1 H1 0.9500 .
C1 C2 1.381(8) .
C2 H2 0.9500 .
C2 C3 1.383(10) .
C3 H3A 0.9500 .
C3 C4 1.373(9) .
C4 H4A 0.9500 .
C4 C5 1.381(7) .
C5 C6 1.501(7) .
C6 H6A 0.9900 .
C6 H6B 0.9900 .
C7 H7 0.9500 .
C7 C8 1.378(7) .
C8 H8 0.9500 .
C8 C9 1.371(7) .
C9 H9 0.9500 .
C9 C10 1.377(7) .
C10 H10 0.9500 .
C10 C11 1.402(6) .
C11 C12 1.503(6) .
C12 H12A 0.9900 .
C12 H12B 0.9900 .
Cl1 O5 1.432(3) .
Cl1 O6 1.411(8) .
Cl1 O6A 1.385(8) .
Cl1 O7 1.352(9) .
Cl1 O7A 1.434(9) .
Cl1 O8 1.421(9) .
Cl1 O8A 1.441(8) .
O103 N101 1.231(15) .
O103 N101 1.60(2) 10_665
O104 N101 1.308(17) .
N101 N101 1.57(4) 10_665

loop_
_geom_torsion_atom_site_label_1
_geom_torsion_atom_site_label_2
_geom_torsion_atom_site_label_3
_geom_torsion_atom_site_label_4
_geom_torsion
_geom_torsion_site_symmetry_1
_geom_torsion_site_symmetry_4
Cu1 O1 C6 C5 -30.4(4) . .
Cu1 O2 C12 C11 -29.7(4) . .
Cu1 N1 C1 C2 -171.1(5) . .
Cu1 N1 C5 C4 172.7(4) . .
Cu1 N1 C5 C6 -8.7(5) . .
Cu1 N2 C7 C8 180.0(4) . .
Cu1 N2 C11 C10 -179.6(3) . .
Cu1 N2 C11 C12 -0.3(5) . .
Cu2 Al1 O2 Cu1 -54.1(3) . .
Cu2 Al1 O2 C12 120.7(3) . .
Cu2 Al1 O4 Al1 47.00(10) . 18_545
Al1 Al1 O2 Cu1 -6.8(2) 17 .
Al1 Al1 O2 Cu1 -139.92(15) 18_545 .
Al1 Al1 O2 C12 34.9(4) 18_545 .
Al1 Al1 O2 C12 168.0(3) 17 .
Al1 Al1 O4 Al1 83.24(16) 17 18_545
Al1 O1 C6 C5 155.2(3) 17 .
Al1 O2 C12 C11 154.5(3) . .
O1 Al1 O2 Cu1 125.8(2) 18_545 .
O1 Al1 O2 C12 -59.3(3) 18_545 .
O1 Al1 O4 Al1 -86.24(16) 18_545 18_545
O2 Al1 O4 Al1 178.84(14) . 18_545
O3 Al1 O2 Cu1 -46.8(2) . .
O3 Al1 O2 C12 128.0(3) . .
O3 Al1 O4 Al1 3.99(13) 18_545 18_545
O3 Al1 O4 Al1 88.56(13) . 18_545
O4 Al1 O2 Cu1 -140.9(2) . .
O4 Al1 O2 Cu1 30.1(2) 17 .
O4 Al1 O2 C12 -155.1(3) 17 .
O4 Al1 O2 C12 33.9(3) . .
O4 Al1 O4 Al1 42.3(4) 17 18_545
N1 C1 C2 C3 0.1(10) . .
N1 C5 C6 O1 25.6(6) . .
N2 C7 C8 C9 0.6(7) . .
N2 C11 C12 O2 19.8(6) . .
C1 N1 C5 C4 0.8(7) . .
C1 N1 C5 C6 179.4(5) . .
C1 C2 C3 C4 0.0(10) . .
C2 C3 C4 C5 0.3(9) . .
C3 C4 C5 N1 -0.7(8) . .
C3 C4 C5 C6 -179.2(5) . .
C4 C5 C6 O1 -155.8(4) . .
C5 N1 C1 C2 -0.5(8) . .
C7 N2 C11 C10 2.6(6) . .
C7 N2 C11 C12 -178.1(4) . .
C7 C8 C9 C10 1.5(7) . .
C8 C9 C10 C11 -1.5(7) . .
C9 C10 C11 N2 -0.6(7) . .
C9 C10 C11 C12 -179.8(4) . .
C10 C11 C12 O2 -160.9(4) . .
C11 N2 C7 C8 -2.6(7) . .
N101 O103 N101 O103 0.000(1) 10_665 10_665
N101 O103 N101 O104 179(3) 10_665 .

loop_
_exptl_oxdiff_crystal_face_indexfrac_h
_exptl_oxdiff_crystal_face_indexfrac_k
_exptl_oxdiff_crystal_face_indexfrac_l
_exptl_oxdiff_crystal_face_x
_exptl_oxdiff_crystal_face_y
_exptl_oxdiff_crystal_face_z
-28.9967 0.0014 -13.0155 0.2174 0.8227 0.5248
-15.9988 37.9993 -5.0018 -0.1079 -0.4840 0.8591
28.9974 0.9977 12.0152 -0.1852 -0.8419 -0.4921
15.9988 -37.9993 5.0018 0.1079 0.4840 -0.8591
-2.9992 -31.9985 -3.0072 0.2081 0.8741 -0.4283
-30.0175 20.0241 16.0010 -0.9159 0.2105 0.3683
-8.9862 19.9846 -21.0099 0.6007 -0.1443 0.7661
12.9877 -22.9868 20.0103 -0.5181 0.1185 -0.8395
-3.0176 -9.9788 23.0085 -0.8162 0.2026 -0.5132
35.0118 -30.0179 -6.9966 0.6740 -0.1436 -0.7315
17.0195 -4.0251 -22.0057 0.9566 -0.2310 0.1250
-18.9888 -1.0094 -21.0163 0.5966 0.6282 0.5371
13.0084 -36.0098 -9.0055 0.5790 0.5861 -0.5608
24.9912 -12.9936 19.0152 -0.4173 -0.4327 -0.7903
16.9884 4.0100 21.0161 -0.6257 -0.6493 -0.4680
-20.0055 39.0075 3.0009 -0.4351 -0.4458 0.7833
-9.9884 25.9870 -18.0079 0.4602 -0.2802 0.8221
18.0177 4.9762 -19.0025 0.8217 -0.4921 0.2077
-8.0190 7.0227 24.0100 -0.9625 -0.0869 -0.2059
12.0190 -11.0232 -23.0088 0.9769 0.0751 0.0830
